data_7209410
loop_
_publ_author_name
'Range, K.J.'
'Steiner, C.'
'Andratschke, M.'

_publ_section_title
;
 Hochdrucksynthese und Kristallstruktur von Nd4 Au2 O9 und Gd4 Au2 O9
;
_journal_name_full
;
Zeitschrift fuer Naturforschung, Teil B. Anorganische Chemie, Organische
 Chemie (42,1987-)
;
_journal_page_first 811
_journal_page_last 816
_journal_volume 51
_journal_year 1996
_chemical_formula_sum 'Au2 Nd4 O9'
_chemical_name_systematic 'Nd4 Au2 O9'
_space_group_IT_number 60
_symmetry_space_group_name_Hall '-P 2n 2ab'
_symmetry_space_group_name_H-M 'P b c n'
_cell_angle_alpha 90
_cell_angle_beta 90
_cell_angle_gamma 90
_cell_formula_units_Z 4
_cell_length_a 11.938
_cell_length_b 6.126
_cell_length_c 11.928
_cell_volume 872.321
_citation_journal_id_ASTM ZNBSEN
_cod_data_source_file gold_542.cif
_cod_data_source_block Au2Nd4O9
_cod_original_cell_volume 872.3207
_cod_database_code 7209410

loop_
_symmetry_equiv_pos_as_xyz
x,y,z
-x+1/2,-y+1/2,z+1/2
x+1/2,-y+1/2,-z
-x,y,-z+1/2
-x,-y,-z
x-1/2,y-1/2,-z-1/2
-x-1/2,y-1/2,z
x,-y,z-1/2

loop_
_atom_site_label
_atom_site_type_symbol
_atom_site_fract_x
_atom_site_fract_y
_atom_site_fract_z
_atom_site_occupancy
_atom_site_U_iso_or_equiv
O3 O-2 0.079 0.11 0.088 1 0.0
O1 O-2 0.5 0.023 0.25 1 0.0
O2 O-2 0.303 0.121 0.1577 1 0.0
Au1 Au+3 0.22874 0.07993 0.01115 1 0.0
Nd1 Nd+3 0.1592 0.3012 0.2639 1 0.0
O4 O-2 0.337 0.44 0.3541 1 0.0
Nd2 Nd+3 0.48924 0.242 0.08971 1 0.0
O5 O-2 0.116 0.44 0.446 1 0.0
